data_2238660
loop_
_publ_author_name
'da Forezi, Luana'
'Silva, Marcos Moitrel Pequeno'
'da Santos, Fernanda'
'Ferreira, Vitor Francisco'
'Souza, Maria Cec\'ilia Bastos Vieira de'

_publ_section_title
;
 1,2:5,6-Di-<i>O</i>-isopropylidene-3-<i>C</i>-methyl-\a-<small>D</small>-allofuranose
;
_journal_coeditor_code PK2484
_journal_issue 10
_journal_name_full 'Acta Crystallographica Section E'
_journal_page_first o1512
_journal_paper_doi 10.1107/S1600536813022447
_journal_volume 69
_journal_year 2013
_chemical_formula_iupac 'C13 H22 O6'
_chemical_formula_moiety 'C13 H22 O6'
_chemical_formula_sum 'C13 H22 O6'
_chemical_formula_weight 274.3
_chemical_name_common 3methyl-DAG
_chemical_name_systematic
;
1,2:5,6-Di-<i>O</i>-isopropylidene-3-<i>C</i>-methyl-\a-<i>D</i>-allofuranose
;
_space_group_IT_number 1
_symmetry_cell_setting triclinic
_symmetry_space_group_name_Hall 'P 1'
_symmetry_space_group_name_H-M 'P 1'
_atom_sites_solution_hydrogens geom
_audit_creation_method 'WinGX routine CIF_UPDATE'
_cell_angle_alpha 99.65(2)
_cell_angle_beta 103.69(3)
_cell_angle_gamma 98.86(2)
_cell_formula_units_Z 1
_cell_length_a 5.503(4)
_cell_length_b 8.1130(10)
_cell_length_c 9.122(2)
_cell_measurement_reflns_used 3284
_cell_measurement_temperature 293(2)
_cell_measurement_theta_max 27.5
_cell_measurement_theta_min 3.11
_cell_volume 382.0(3)
_computing_cell_refinement 'DIRAX/LSQ (Duisenberg, 1992)'
_computing_data_collection 'COLLECT (Nonius, 2004)'
_computing_data_reduction 'EvalCCD (Duisenberg <i>et al.</i>, 2003)'
_computing_molecular_graphics 'ORTEP-3 for Windows (Farrugia, 2012)'
_computing_publication_material 'WinGX (Farrugia, 2012)'
_computing_structure_refinement 'SHELXL2013 (Sheldrick, 2013)'
_computing_structure_solution 'SHELXS97 (Sheldrick, 2008)'
_diffrn_ambient_temperature 293(2)
_diffrn_detector_area_resol_mean 9
_diffrn_measured_fraction_theta_full 0.999
_diffrn_measured_fraction_theta_max 0.999
_diffrn_measurement_device '95mm CCD camera on \k-goniostat'
_diffrn_measurement_device_type 'Nonius KappaCCD'
_diffrn_measurement_method 'CCD rotation images, thick slices'
_diffrn_radiation_monochromator graphite
_diffrn_radiation_type MoK\a
_diffrn_radiation_wavelength 0.71073
_diffrn_reflns_av_R_equivalents 0.0427
_diffrn_reflns_limit_h_max 6
_diffrn_reflns_limit_h_min -6
_diffrn_reflns_limit_k_max 9
_diffrn_reflns_limit_k_min -9
_diffrn_reflns_limit_l_max 11
_diffrn_reflns_limit_l_min -11
_diffrn_reflns_number 9589
_diffrn_reflns_theta_full 25.242
_diffrn_reflns_theta_max 25.678
_diffrn_reflns_theta_min 3.114
_exptl_absorpt_coefficient_mu 0.094
_exptl_absorpt_correction_type none
_exptl_crystal_colour colourless
_exptl_crystal_density_diffrn 1.192
_exptl_crystal_description prism
_exptl_crystal_F_000 148
_exptl_crystal_size_max 0.14
_exptl_crystal_size_mid 0.11
_exptl_crystal_size_min 0.08
_refine_diff_density_max 0.213
_refine_diff_density_min -0.236
_refine_ls_abs_structure_details
;
Flack <i>x</i> calculated using 872 quotients [(I+)-(I-)]/[(I+)+(I-)]
(Parsons & Flack, 2004).  There is insufficient information present to
define handedness.
;
_refine_ls_abs_structure_Flack -0.2(5)
_refine_ls_extinction_coef 0.20(3)
_refine_ls_extinction_method 'SHELXL2013 (Sheldrick, 2013)'
_refine_ls_goodness_of_fit_ref 1.042
_refine_ls_hydrogen_treatment constr
_refine_ls_matrix_type full
_refine_ls_number_parameters 181
_refine_ls_number_reflns 2758
_refine_ls_number_restraints 8
_refine_ls_restrained_S_all 1.042
_refine_ls_R_factor_all 0.0687
_refine_ls_R_factor_gt 0.046
_refine_ls_shift/su_max 0
_refine_ls_shift/su_mean 0
_refine_ls_structure_factor_coef Fsqd
_refine_ls_weighting_details 'w = 1/[\s^2^(Fo^2^)+(0.0729P)^2^+0.0707P] where P=(Fo^2^+2Fc^2^)/3'
_refine_ls_weighting_scheme calc
_refine_ls_wR_factor_ref 0.1304
_reflns_number_gt 2107
_reflns_number_total 2758
_reflns_threshold_expression I>2\s(I)
_cod_data_source_file pk2484.cif
_cod_data_source_block I
_cod_database_code 2238660

loop_
_symmetry_equiv_pos_as_xyz
'x, y, z'

loop_
_atom_site_type_symbol
_atom_site_label
_atom_site_fract_x
_atom_site_fract_y
_atom_site_fract_z
_atom_site_U_iso_or_equiv
_atom_site_adp_type
_atom_site_calc_flag
_atom_site_occupancy
_atom_site_disorder_assembly
_atom_site_disorder_group
O O1 0.2339(6) -0.0979(4) 0.6028(5) 0.0646(10) Uani d 1 . .
O O2 -0.0659(5) 0.0519(3) 0.6425(3) 0.0456(8) Uani d 1 . .
O O3 -0.0994(5) 0.3540(4) 0.5720(3) 0.0434(7) Uani d 1 . .
H H3 -0.2119 0.2677 0.5383 0.065 Uiso calc 1 . .
O O4 0.3788(5) 0.1260(4) 0.4944(3) 0.0446(7) Uani d 1 . .
O O5 0.0585(6) 0.3883(5) 0.2656(4) 0.0633(10) Uani d 1 . .
O O6 0.2663(8) 0.3148(8) 0.0861(5) 0.1016(17) Uani d 1 . .
C C1 0.3517(7) 0.0751(5) 0.6312(5) 0.0394(9) Uani d 1 . .
H H1 0.5169 0.0992 0.7088 0.047 Uiso calc 1 . .
C C2 0.1689(7) 0.1724(5) 0.6883(4) 0.0357(9) Uani d 1 . .
H H2 0.2256 0.2197 0.7997 0.054 Uiso calc 1 . .
C C3 0.1409(6) 0.3087(5) 0.5930(4) 0.0327(9) Uani d 1 . .
C C4 0.1819(7) 0.2156(5) 0.4429(5) 0.0397(9) Uani d 1 . .
H H4 0.0255 0.1324 0.3853 0.048 Uiso calc 1 . .
C C5 0.2672(8) 0.3188(6) 0.3367(5) 0.0486(11) Uani d 1 . .
H H5 0.4124 0.411 0.3948 0.058 Uiso calc 1 . .
C C6 0.3295(12) 0.2203(10) 0.2017(6) 0.0787(18) Uani d 1 . .
H H6A 0.5092 0.2151 0.2255 0.094 Uiso calc 1 . .
H H6B 0.2282 0.1051 0.1701 0.094 Uiso calc 1 . .
C C7 0.0949(10) 0.4150(9) 0.1214(6) 0.0727(17) Uani d 1 . .
C C71A 0.222(7) 0.598(3) 0.144(3) 0.149(7) Uani d 0.74(6) A 1
H H71A 0.0946 0.6662 0.1244 0.223 Uiso calc 0.74(6) A 1
H H71C 0.3259 0.6077 0.0732 0.223 Uiso calc 0.74(6) A 1
H H71B 0.3279 0.6382 0.2478 0.223 Uiso calc 0.74(6) A 1
C C72A -0.147(3) 0.345(4) -0.0032(17) 0.116(6) Uani d 0.74(6) A 1
H H72A -0.1074 0.3085 -0.099 0.174 Uiso calc 0.74(6) A 1
H H72B -0.2456 0.4326 -0.0132 0.174 Uiso calc 0.74(6) A 1
H H72C -0.2427 0.2503 0.0222 0.174 Uiso calc 0.74(6) A 1
C C71B 0.204(18) 0.595(8) 0.107(11) 0.149(7) Uani d 0.26(6) A 2
H H71D 0.1085 0.6732 0.145 0.223 Uiso calc 0.26(6) A 2
H H71E 0.1935 0.5954 0.0005 0.223 Uiso calc 0.26(6) A 2
H H71F 0.3798 0.6279 0.1663 0.223 Uiso calc 0.26(6) A 2
C C72B -0.180(6) 0.404(11) 0.027(6) 0.116(6) Uani d 0.26(6) A 2
H H72D -0.1971 0.3568 -0.0794 0.174 Uiso calc 0.26(6) A 2
H H72E -0.2186 0.5155 0.0375 0.174 Uiso calc 0.26(6) A 2
H H72F -0.2952 0.3311 0.0647 0.174 Uiso calc 0.26(6) A 2
C C8 -0.0148(8) -0.1149(6) 0.6267(6) 0.0517(12) Uani d 1 B 2
C C81 -0.2032(11) -0.2263(8) 0.4845(8) 0.0820(17) Uani d 1 B 2
H H81A -0.1132 -0.2828 0.4198 0.123 Uiso calc 1 B 2
H H81B -0.3017 -0.1573 0.429 0.123 Uiso calc 1 B 2
H H81C -0.3152 -0.31 0.5137 0.123 Uiso calc 1 B 2
C C82 -0.0177(13) -0.1798(8) 0.7692(8) 0.0823(18) Uani d 1 B 2
H H82A 0.1478 -0.2012 0.8139 0.123 Uiso calc 1 B 2
H H82C -0.1428 -0.2839 0.7441 0.123 Uiso calc 1 B 2
H H82B -0.0598 -0.0963 0.8418 0.123 Uiso calc 1 B 2
C C9 0.3413(8) 0.4681(5) 0.6694(5) 0.0454(10) Uani d 1 C 2
H H9C 0.3209 0.5524 0.6076 0.068 Uiso calc 1 C 2
H H9B 0.5079 0.4417 0.6796 0.068 Uiso calc 1 C 2
H H9A 0.3227 0.5117 0.7699 0.068 Uiso calc 1 C 2

loop_
_atom_site_aniso_label
_atom_site_aniso_U_11
_atom_site_aniso_U_22
_atom_site_aniso_U_33
_atom_site_aniso_U_12
_atom_site_aniso_U_13
_atom_site_aniso_U_23
O1 0.0496(18) 0.0411(18) 0.120(3) 0.0181(14) 0.0450(19) 0.0236(18)
O2 0.0326(14) 0.0361(15) 0.079(2) 0.0128(12) 0.0242(13) 0.0242(14)
O3 0.0304(14) 0.0420(16) 0.0656(19) 0.0149(12) 0.0176(13) 0.0193(14)
O4 0.0368(14) 0.0536(17) 0.0531(17) 0.0194(13) 0.0218(12) 0.0149(14)
O5 0.066(2) 0.102(3) 0.0433(17) 0.0418(19) 0.0250(15) 0.0373(17)
O6 0.079(3) 0.203(5) 0.059(2) 0.070(3) 0.039(2) 0.056(3)
C1 0.031(2) 0.043(2) 0.052(2) 0.0133(17) 0.0156(17) 0.0175(19)
C2 0.0308(19) 0.041(2) 0.040(2) 0.0105(16) 0.0139(16) 0.0117(17)
C3 0.0270(18) 0.037(2) 0.038(2) 0.0114(16) 0.0119(15) 0.0107(17)
C4 0.0302(19) 0.048(2) 0.041(2) 0.0087(17) 0.0079(16) 0.0101(18)
C5 0.039(2) 0.070(3) 0.042(2) 0.014(2) 0.0138(19) 0.021(2)
C6 0.078(4) 0.122(5) 0.061(3) 0.045(4) 0.038(3) 0.037(3)
C7 0.055(3) 0.132(5) 0.045(3) 0.030(3) 0.019(2) 0.037(3)
C71A 0.239(13) 0.140(8) 0.076(15) 0.001(8) 0.059(11) 0.059(8)
C72A 0.057(5) 0.26(2) 0.048(6) 0.069(7) 0.023(4) 0.033(8)
C71B 0.239(13) 0.140(8) 0.076(15) 0.001(8) 0.059(11) 0.059(8)
C72B 0.057(5) 0.26(2) 0.048(6) 0.069(7) 0.023(4) 0.033(8)
C8 0.043(2) 0.041(2) 0.083(3) 0.017(2) 0.031(2) 0.021(2)
C81 0.066(4) 0.056(3) 0.115(5) 0.002(3) 0.025(3) 0.005(3)
C82 0.097(4) 0.073(4) 0.112(5) 0.041(3) 0.055(4) 0.056(4)
C9 0.043(2) 0.038(2) 0.056(2) 0.0101(18) 0.0146(18) 0.0080(18)

loop_
_atom_type_symbol
_atom_type_description
_atom_type_scat_dispersion_real
_atom_type_scat_dispersion_imag
_atom_type_scat_source
C C 0.0033 0.0016 'International Tables Vol C Tables 4.2.6.8 and 6.1.1.4'
H H 0 0 'International Tables Vol C Tables 4.2.6.8 and 6.1.1.4'
O O 0.0106 0.006 'International Tables Vol C Tables 4.2.6.8 and 6.1.1.4'

loop_
_geom_angle_atom_site_label_1
_geom_angle_atom_site_label_2
_geom_angle_atom_site_label_3
_geom_angle
C1 O1 C8 110.7(3)
C8 O2 C2 109.1(3)
C3 O3 H3 109.5
C1 O4 C4 109.0(3)
C7 O5 C5 106.9(4)
C7 O6 C6 109.5(4)
O1 C1 O4 111.8(4)
O1 C1 C2 105.2(3)
O4 C1 C2 106.8(3)
O1 C1 H1 110.9
O4 C1 H1 110.9
C2 C1 H1 110.9
O2 C2 C1 104.0(3)
O2 C2 C3 108.0(3)
C1 C2 C3 105.1(3)
O2 C2 H2 113
C1 C2 H2 113
C3 C2 H2 113
O3 C3 C9 107.8(3)
O3 C3 C2 112.6(3)
C9 C3 C2 110.7(3)
O3 C3 C4 112.9(3)
C9 C3 C4 112.8(3)
C2 C3 C4 100.0(3)
O4 C4 C5 107.2(3)
O4 C4 C3 103.8(3)
C5 C4 C3 118.7(3)
O4 C4 H4 108.9
C5 C4 H4 108.9
C3 C4 H4 108.9
O5 C5 C6 102.8(4)
O5 C5 C4 108.1(3)
C6 C5 C4 115.4(4)
O5 C5 H5 110.1
C6 C5 H5 110.1
C4 C5 H5 110.1
O6 C6 C5 103.3(5)
O6 C6 H6A 111.1
C5 C6 H6A 111.1
O6 C6 H6B 111.1
C5 C6 H6B 111.1
H6A C6 H6B 109.1
O6 C7 O5 106.7(4)
O6 C7 C72A 105.2(14)
O5 C7 C72A 110.0(8)
O6 C7 C71A 107.4(16)
O5 C7 C71A 107.9(12)
C72A C7 C71A 118.9(19)
O6 C7 C71B 106(5)
O5 C7 C71B 119(4)
O6 C7 C72B 127(3)
O5 C7 C72B 102(2)
C71B C7 C72B 97(2)
C7 C71A H71A 109.5
C7 C71A H71C 109.5
H71A C71A H71C 109.5
C7 C71A H71B 109.5
H71A C71A H71B 109.5
H71C C71A H71B 109.5
C7 C72A H72A 109.5
C7 C72A H72B 109.5
H72A C72A H72B 109.5
C7 C72A H72C 109.5
H72A C72A H72C 109.5
H72B C72A H72C 109.5
C7 C71B H71D 109.5
C7 C71B H71E 109.5
H71D C71B H71E 109.5
C7 C71B H71F 109.5
H71D C71B H71F 109.5
H71E C71B H71F 109.5
C7 C72B H72D 109.5
C7 C72B H72E 109.5
H72D C72B H72E 109.5
C7 C72B H72F 109.5
H72D C72B H72F 109.5
H72E C72B H72F 109.5
O2 C8 O1 105.1(3)
O2 C8 C82 110.5(4)
O1 C8 C82 110.4(4)
O2 C8 C81 108.5(4)
O1 C8 C81 108.6(4)
C82 C8 C81 113.3(5)
C8 C81 H81A 109.5
C8 C81 H81B 109.5
H81A C81 H81B 109.5
C8 C81 H81C 109.5
H81A C81 H81C 109.5
H81B C81 H81C 109.5
C8 C82 H82A 109.5
C8 C82 H82C 109.5
H82A C82 H82C 109.5
C8 C82 H82B 109.5
H82A C82 H82B 109.5
H82C C82 H82B 109.5
C3 C9 H9C 109.5
C3 C9 H9B 109.5
H9C C9 H9B 109.5
C3 C9 H9A 109.5
H9C C9 H9A 109.5
H9B C9 H9A 109.5

loop_
_geom_bond_atom_site_label_1
_geom_bond_atom_site_label_2
_geom_bond_distance
O1 C1 1.405(5)
O1 C8 1.426(5)
O2 C8 1.415(5)
O2 C2 1.421(5)
O3 C3 1.405(4)
O3 H3 0.82
O4 C1 1.412(5)
O4 C4 1.428(5)
O5 C7 1.422(6)
O5 C5 1.423(5)
O6 C7 1.395(8)
O6 C6 1.415(8)
C1 C2 1.504(5)
C1 H1 0.98
C2 C3 1.521(5)
C2 H2 0.98
C3 C9 1.506(6)
C3 C4 1.532(6)
C4 C5 1.493(5)
C4 H4 0.98
C5 C6 1.492(7)
C5 H5 0.98
C6 H6A 0.97
C6 H6B 0.97
C7 C72A 1.489(12)
C7 C71A 1.502(16)
C7 C71B 1.53(3)
C7 C72B 1.53(2)
C71A H71A 0.96
C71A H71C 0.96
C71A H71B 0.96
C72A H72A 0.96
C72A H72B 0.96
C72A H72C 0.96
C71B H71D 0.96
C71B H71E 0.96
C71B H71F 0.96
C72B H72D 0.96
C72B H72E 0.96
C72B H72F 0.96
C8 C82 1.485(8)
C8 C81 1.503(8)
C81 H81A 0.96
C81 H81B 0.96
C81 H81C 0.96
C82 H82A 0.96
C82 H82C 0.96
C82 H82B 0.96
C9 H9C 0.96
C9 H9B 0.96
C9 H9A 0.96

loop_
_geom_hbond_atom_site_label_D
_geom_hbond_atom_site_label_H
_geom_hbond_atom_site_label_A
_geom_hbond_site_symmetry_A
_geom_hbond_distance_DH
_geom_hbond_distance_HA
_geom_hbond_distance_DA
_geom_hbond_angle_DHA
O3 H3 O4 1_455 0.82 2.28 3.022(4) 151.6
C1 H1 O2 1_655 0.98 2.58 3.218(5) 123.1
C2 H2 O6 1_556 0.98 2.54 3.504(5) 166.8

loop_
_geom_torsion_atom_site_label_1
_geom_torsion_atom_site_label_2
_geom_torsion_atom_site_label_3
_geom_torsion_atom_site_label_4
_geom_torsion
C8 O1 C1 O4 -111.3(4)
C8 O1 C1 C2 4.3(5)
C4 O4 C1 O1 100.8(3)
C4 O4 C1 C2 -13.8(4)
C8 O2 C2 C1 24.8(4)
C8 O2 C2 C3 136.1(3)
O1 C1 C2 O2 -17.4(4)
O4 C1 C2 O2 101.6(3)
O1 C1 C2 C3 -130.8(3)
O4 C1 C2 C3 -11.8(4)
O2 C2 C3 O3 39.9(4)
C1 C2 C3 O3 150.4(3)
O2 C2 C3 C9 160.6(3)
C1 C2 C3 C9 -88.8(4)
O2 C2 C3 C4 -80.2(3)
C1 C2 C3 C4 30.3(4)
C1 O4 C4 C5 160.1(3)
C1 O4 C4 C3 33.7(4)
O3 C3 C4 O4 -158.5(3)
C9 C3 C4 O4 78.9(4)
C2 C3 C4 O4 -38.6(3)
O3 C3 C4 C5 82.7(4)
C9 C3 C4 C5 -39.8(4)
C2 C3 C4 C5 -157.4(3)
C7 O5 C5 C6 -31.1(6)
C7 O5 C5 C4 -153.6(4)
O4 C4 C5 O5 171.2(4)
C3 C4 C5 O5 -71.9(4)
O4 C4 C5 C6 56.8(5)
C3 C4 C5 C6 173.7(4)
C7 O6 C6 C5 -21.4(7)
O5 C5 C6 O6 31.7(6)
C4 C5 C6 O6 149.1(4)
C6 O6 C7 O5 2.5(7)
C6 O6 C7 C72A -114.4(10)
C6 O6 C7 C71A 118.0(13)
C6 O6 C7 C71B 130(3)
C6 O6 C7 C72B -117(3)
C5 O5 C7 O6 18.7(6)
C5 O5 C7 C72A 132.4(15)
C5 O5 C7 C71A -96.4(17)
C5 O5 C7 C71B -101(5)
C5 O5 C7 C72B 154(3)
C2 O2 C8 O1 -22.4(5)
C2 O2 C8 C82 96.6(5)
C2 O2 C8 C81 -138.5(4)
C1 O1 C8 O2 10.6(5)
C1 O1 C8 C82 -108.5(5)
C1 O1 C8 C81 126.6(4)
